data_7038162
loop_
_publ_author_name
'Zhu, Wen-Hua'
'Li, Shan'
'Gao, Chen'
'Xiong, Xia'
'Zhang, Yan'
'Liu, Li'
'Powell, Annie K.'
'Gao, Song'

_publ_section_title
;
 Lanthanide dinuclear complexes constructed from mixed oxygen-donor
 ligands: the effect of substituent positions of the neutral ligand on the
 magnetic dynamics in Dy analogues.
;
_journal_issue 11
_journal_name_full 'Dalton transactions (Cambridge, England : 2003)'
_journal_page_first 4614
_journal_page_last 4621
_journal_paper_doi 10.1039/c5dt04850h
_journal_volume 45
_journal_year 2016
_chemical_formula_moiety 'C27 H24 N O8 Y'
_chemical_formula_sum 'C27 H24 N O8 Y'
_chemical_formula_weight 579.38
_chemical_name_common '[Y(4-PNO)(BZA)3(H2O)], 12aug04i'
_space_group_crystal_system monoclinic
_space_group_IT_number 14
_space_group_name_Hall '-P 2yn'
_space_group_name_H-M_alt 'P 1 21/n 1'
_symmetry_space_group_name_Hall '-P 2yn'
_symmetry_space_group_name_H-M 'P 1 21/n 1'
_atom_sites_solution_hydrogens mixed
_atom_sites_solution_primary direct
_atom_sites_solution_secondary difmap
_audit_creation_date 2015-08-17
_audit_creation_method
;
Olex2 1.2
(compiled 2015.01.26 svn.r3150 for OlexSys, GUI svn.r4998)
;
_audit_update_record
;
2015-12-09 deposited with the CCDC.
2016-01-26 downloaded from the CCDC.
;
_cell_angle_alpha 90
_cell_angle_beta 95.640(2)
_cell_angle_gamma 90
_cell_formula_units_Z 4
_cell_length_a 8.2543(15)
_cell_length_b 19.167(3)
_cell_length_c 16.536(3)
_cell_measurement_reflns_used 3372
_cell_measurement_temperature 296(2)
_cell_measurement_theta_max 24.465
_cell_measurement_theta_min 2.459
_cell_volume 2603.5(8)
_computing_cell_refinement 'SAINT v7.12A (Bruker, 2003)'
_computing_data_collection 'Bruker XSCANS'
_computing_data_reduction 'SAINT v7.12A (Bruker, 2003)'
_computing_molecular_graphics 'Olex2 (Dolomanov et al., 2009)'
_computing_publication_material 'Olex2 (Dolomanov et al., 2009)'
_computing_structure_refinement 'ShelXL (Sheldrick, 2008)'
_computing_structure_solution 'ShelXS (Sheldrick, 2008)'
_diffrn_ambient_temperature 296.15
_diffrn_measured_fraction_theta_full 0.998
_diffrn_measured_fraction_theta_max 0.989
_diffrn_measurement_device_type 'Bruker P4'
_diffrn_measurement_method '\w scans'
_diffrn_radiation_monochromator graphite
_diffrn_radiation_type MoK\a
_diffrn_radiation_wavelength 0.71073
_diffrn_reflns_av_R_equivalents 0.0525
_diffrn_reflns_av_unetI/netI 0.0746
_diffrn_reflns_Laue_measured_fraction_full 0.998
_diffrn_reflns_Laue_measured_fraction_max 0.989
_diffrn_reflns_limit_h_max 10
_diffrn_reflns_limit_h_min -10
_diffrn_reflns_limit_k_max 23
_diffrn_reflns_limit_k_min -25
_diffrn_reflns_limit_l_max 22
_diffrn_reflns_limit_l_min -15
_diffrn_reflns_number 17339
_diffrn_reflns_point_group_measured_fraction_full 0.998
_diffrn_reflns_point_group_measured_fraction_max 0.989
_diffrn_reflns_theta_full 25.242
_diffrn_reflns_theta_max 28.477
_diffrn_reflns_theta_min 2.125
_diffrn_source 'fine-focus sealed tube'
_exptl_absorpt_coefficient_mu 2.290
_exptl_absorpt_correction_T_max 0.565
_exptl_absorpt_correction_T_min 0.541
_exptl_absorpt_process_details 'SADABS; Bruker, 2000'
_exptl_crystal_colour yellow
_exptl_crystal_density_diffrn 1.478
_exptl_crystal_description block
_exptl_crystal_F_000 1184
_exptl_crystal_size_max 0.3
_exptl_crystal_size_mid 0.3
_exptl_crystal_size_min 0.28
_refine_diff_density_max 0.490
_refine_diff_density_min -0.501
_refine_diff_density_rms 0.069
_refine_ls_extinction_coef 0.0007(3)
_refine_ls_extinction_expression Fc^*^=kFc[1+0.001xFc^2^\l^3^/sin(2\q)]^-1/4^
_refine_ls_extinction_method SHELXL
_refine_ls_goodness_of_fit_ref 0.982
_refine_ls_hydrogen_treatment mixed
_refine_ls_matrix_type full
_refine_ls_number_parameters 343
_refine_ls_number_reflns 6492
_refine_ls_number_restraints 3
_refine_ls_restrained_S_all 0.982
_refine_ls_R_factor_all 0.0938
_refine_ls_R_factor_gt 0.0432
_refine_ls_shift/su_max 0.001
_refine_ls_shift/su_mean 0.000
_refine_ls_structure_factor_coef Fsqd
_refine_ls_weighting_details 'w=1/[\s^2^(Fo^2^)+(0.0472P)^2^] where P=(Fo^2^+2Fc^2^)/3'
_refine_ls_weighting_scheme calc
_refine_ls_wR_factor_gt 0.0912
_refine_ls_wR_factor_ref 0.1060
_reflns_Friedel_coverage 0.000
_reflns_number_gt 3931
_reflns_number_total 6492
_reflns_threshold_expression 'I > 2\s(I)'
_cod_data_source_file c5dt04850h2.cif
_cod_data_source_block a
_cod_depositor_comments 'Adding full bibliography for 7038154--7038162.cif.'
_cod_database_code 7038162
_shelxl_version_number 2014/6
_shelx_space_group_comment
;
The symmetry employed for this shelxl refinement is uniquely defined
by the following loop, which should always be used as a source of
symmetry information in preference to the above space-group names.
They are only intended as comments.
;
_shelx_estimated_absorpt_t_max 0.566
_shelx_estimated_absorpt_t_min 0.547
_olex2_refinement_description
;
1. Fixed Uiso
 At 1.2 times of:
  All C(H) groups
 At 1.5 times of:
  All C(H,H,H) groups
2. Restrained distances
 O8-H8A = O8-H8B
 0.96 with sigma of 0.02
 H8A-H8B
 1.52 with sigma of 0.02
3.a Me refined with riding coordinates:
 C13(H13A,H13B,H13C)
3.b Aromatic/amide H refined with riding coordinates:
 C26(H26), C4(H4), C7(H7), C19(H19), C8(H8), C3(H3), C9(H9), C18(H18),
 C12(H12), C17(H17), C11(H11), C6(H6), C16(H16), C20(H20), C5(H5), C27(H27),
 C23(H23), C24(H24), C25(H25)
;
_olex2_submission_special_instructions 'No special instructions were received'

loop_
_space_group_symop_operation_xyz
'x, y, z'
'-x+1/2, y+1/2, -z+1/2'
'-x, -y, -z'
'x-1/2, -y-1/2, z-1/2'

loop_
_atom_site_label
_atom_site_type_symbol
_atom_site_fract_x
_atom_site_fract_y
_atom_site_fract_z
_atom_site_U_iso_or_equiv
_atom_site_adp_type
_atom_site_occupancy
_atom_site_site_symmetry_order
_atom_site_calc_flag
_atom_site_refinement_flags_posn
Y1 Y 0.21393(3) 0.00225(2) 0.10037(2) 0.02927(10) Uani 1 1 d .
C26 C -0.3715(6) -0.00870(19) 0.3302(3) 0.0736(12) Uani 1 1 d .
H26 H -0.4817 0.0007 0.3177 0.088 Uiso 1 1 calc R
C21 C 0.0111(4) -0.01389(14) 0.22440(19) 0.0373(7) Uani 1 1 d .
C14 C 0.4228(3) 0.11252(15) 0.14603(18) 0.0338(7) Uani 1 1 d .
C1 C -0.0057(3) 0.12649(14) -0.02187(17) 0.0312(7) Uani 1 1 d .
C2 C 0.0302(3) 0.20252(15) -0.00931(16) 0.0325(7) Uani 1 1 d .
C22 C -0.1024(4) -0.01881(15) 0.28865(19) 0.0429(8) Uani 1 1 d .
C4 C 0.1831(5) 0.29406(18) 0.0611(2) 0.0589(10) Uani 1 1 d .
H4 H 0.2606 0.3082 0.1025 0.071 Uiso 1 1 calc R
C15 C 0.5224(3) 0.17575(15) 0.16453(18) 0.0357(7) Uani 1 1 d .
C7 C -0.0481(4) 0.25180(16) -0.0597(2) 0.0502(9) Uani 1 1 d .
H7 H -0.1279 0.2381 -0.1002 0.060 Uiso 1 1 calc R
C19 C 0.5729(4) 0.28033(18) 0.2430(2) 0.0595(10) Uani 1 1 d .
H19 H 0.5496 0.3090 0.2858 0.071 Uiso 1 1 calc R
C8 C 0.3996(4) -0.16010(17) 0.2091(2) 0.0464(8) Uani 1 1 d .
H8 H 0.3406 -0.1347 0.2441 0.056 Uiso 1 1 calc R
C3 C 0.1441(4) 0.22469(15) 0.0519(2) 0.0463(8) Uani 1 1 d .
H3 H 0.1953 0.1922 0.0875 0.056 Uiso 1 1 calc R
C9 C 0.4234(4) -0.22981(18) 0.2209(2) 0.0541(9) Uani 1 1 d .
H9 H 0.3813 -0.2515 0.2645 0.065 Uiso 1 1 calc R
C18 C 0.6884(4) 0.29992(17) 0.1939(2) 0.0522(9) Uani 1 1 d .
H18 H 0.7437 0.3419 0.2033 0.063 Uiso 1 1 calc R
C10 C 0.5084(5) -0.26878(18) 0.1695(2) 0.0563(10) Uani 1 1 d .
C12 C 0.5452(4) -0.16426(18) 0.0962(2) 0.0562(9) Uani 1 1 d .
H12 H 0.5886 -0.1416 0.0535 0.067 Uiso 1 1 calc R
C17 C 0.7229(4) 0.25821(18) 0.1311(2) 0.0587(10) Uani 1 1 d .
H17 H 0.8030 0.2714 0.0984 0.070 Uiso 1 1 calc R
C11 C 0.5673(5) -0.23427(19) 0.1066(2) 0.0671(11) Uani 1 1 d .
H11 H 0.6238 -0.2590 0.0700 0.081 Uiso 1 1 calc R
C6 C -0.0079(5) 0.32185(17) -0.0501(3) 0.0718(12) Uani 1 1 d .
H6 H -0.0604 0.3550 -0.0845 0.086 Uiso 1 1 calc R
C16 C 0.6394(4) 0.19630(16) 0.1159(2) 0.0487(8) Uani 1 1 d .
H16 H 0.6626 0.1684 0.0724 0.058 Uiso 1 1 calc R
C13 C 0.5358(6) -0.34559(19) 0.1837(3) 0.0981(16) Uani 1 1 d .
H13A H 0.4849 -0.3598 0.2308 0.147 Uiso 1 1 calc R
H13B H 0.4894 -0.3712 0.1372 0.147 Uiso 1 1 calc R
H13C H 0.6505 -0.3548 0.1922 0.147 Uiso 1 1 calc R
C20 C 0.4908(4) 0.21839(17) 0.2294(2) 0.0490(8) Uani 1 1 d .
H20 H 0.4138 0.2048 0.2637 0.059 Uiso 1 1 calc R
C5 C 0.1081(5) 0.34217(17) 0.0094(2) 0.0673(11) Uani 1 1 d .
H5 H 0.1363 0.3890 0.0149 0.081 Uiso 1 1 calc R
C27 C -0.2659(4) -0.00402(16) 0.2713(2) 0.0539(9) Uani 1 1 d .
H27 H -0.3050 0.0093 0.2190 0.065 Uiso 1 1 calc R
C23 C -0.0457(5) -0.03826(19) 0.3668(2) 0.0613(10) Uani 1 1 d .
H23 H 0.0642 -0.0481 0.3793 0.074 Uiso 1 1 calc R
C24 C -0.1517(7) -0.0432(2) 0.4267(2) 0.0828(14) Uani 1 1 d .
H24 H -0.1139 -0.0571 0.4791 0.099 Uiso 1 1 calc R
C25 C -0.3126(7) -0.0275(2) 0.4076(3) 0.0882(15) Uani 1 1 d .
H25 H -0.3835 -0.0296 0.4479 0.106 Uiso 1 1 calc R
N1 N 0.4617(3) -0.12833(13) 0.14693(15) 0.0382(6) Uani 1 1 d .
O4 O 0.4425(2) 0.07751(10) 0.08272(12) 0.0370(5) Uani 1 1 d .
O7 O -0.0383(2) 0.01335(10) 0.15641(12) 0.0414(5) Uani 1 1 d .
O8 O 0.2803(3) -0.02231(12) -0.03125(13) 0.0433(5) Uani 1 1 d D
O1 O 0.0725(2) 0.08336(10) 0.02293(12) 0.0404(5) Uani 1 1 d .
O6 O 0.1551(3) -0.03492(11) 0.23704(12) 0.0436(5) Uani 1 1 d .
O5 O 0.3129(2) 0.09550(10) 0.18981(12) 0.0440(5) Uani 1 1 d .
O3 O 0.4424(2) -0.06017(10) 0.13554(13) 0.0439(5) Uani 1 1 d .
O2 O -0.1112(2) 0.11016(10) -0.07796(13) 0.0427(5) Uani 1 1 d .
H8A H 0.209(3) -0.0127(17) -0.0750(16) 0.073(12) Uiso 1 1 d D
H8B H 0.378(2) -0.0396(16) -0.0456(18) 0.066(11) Uiso 1 1 d D

loop_
_atom_site_aniso_label
_atom_site_aniso_U_11
_atom_site_aniso_U_22
_atom_site_aniso_U_33
_atom_site_aniso_U_23
_atom_site_aniso_U_13
_atom_site_aniso_U_12
Y1 0.02714(15) 0.02664(14) 0.03448(15) 0.00075(13) 0.00533(10) 0.00104(13)
C26 0.067(3) 0.071(3) 0.088(3) -0.010(2) 0.037(3) -0.010(2)
C21 0.0454(19) 0.0304(17) 0.0366(17) -0.0025(12) 0.0069(14) -0.0056(13)
C14 0.0286(16) 0.0353(16) 0.0372(18) 0.0015(13) 0.0014(13) -0.0002(13)
C1 0.0307(16) 0.0303(15) 0.0355(17) 0.0006(12) 0.0169(14) 0.0053(12)
C2 0.0307(17) 0.0306(15) 0.0378(18) 0.0016(12) 0.0114(14) 0.0044(12)
C22 0.056(2) 0.0350(17) 0.0397(18) -0.0039(13) 0.0147(16) -0.0094(14)
C4 0.063(2) 0.045(2) 0.068(3) -0.0146(19) 0.002(2) -0.0070(18)
C15 0.0296(16) 0.0353(16) 0.0419(19) -0.0034(13) 0.0022(14) 0.0015(13)
C7 0.064(2) 0.0341(17) 0.050(2) 0.0029(15) -0.0033(18) 0.0025(16)
C19 0.060(2) 0.053(2) 0.065(3) -0.0245(19) 0.008(2) -0.0094(19)
C8 0.0421(19) 0.049(2) 0.049(2) 0.0056(16) 0.0086(16) 0.0105(16)
C3 0.048(2) 0.0358(18) 0.054(2) -0.0011(15) 0.0013(17) 0.0038(15)
C9 0.047(2) 0.057(2) 0.059(2) 0.0185(18) 0.0065(18) 0.0006(17)
C18 0.045(2) 0.0392(18) 0.072(3) -0.0076(17) -0.0004(19) -0.0102(16)
C10 0.062(2) 0.041(2) 0.065(3) 0.0088(18) 0.004(2) 0.0100(17)
C12 0.068(2) 0.052(2) 0.052(2) 0.0059(17) 0.0193(19) 0.0165(19)
C17 0.058(2) 0.049(2) 0.072(3) -0.0093(19) 0.023(2) -0.0151(17)
C11 0.093(3) 0.052(2) 0.060(3) 0.0032(19) 0.026(2) 0.027(2)
C6 0.104(3) 0.034(2) 0.074(3) 0.0078(19) -0.008(3) 0.005(2)
C16 0.048(2) 0.0397(19) 0.060(2) -0.0122(16) 0.0147(17) -0.0092(16)
C13 0.130(4) 0.039(2) 0.127(4) 0.016(2) 0.018(3) 0.020(2)
C20 0.043(2) 0.052(2) 0.052(2) -0.0135(16) 0.0112(16) -0.0058(16)
C5 0.089(3) 0.0296(19) 0.084(3) -0.0071(19) 0.015(2) -0.0055(19)
C27 0.055(2) 0.051(2) 0.058(2) -0.0036(17) 0.0212(17) -0.0104(18)
C23 0.080(3) 0.063(2) 0.043(2) 0.0016(18) 0.012(2) -0.017(2)
C24 0.118(4) 0.088(3) 0.046(2) -0.006(2) 0.027(3) -0.030(3)
C25 0.110(4) 0.086(3) 0.079(3) -0.017(3) 0.060(3) -0.033(3)
N1 0.0310(14) 0.0368(15) 0.0461(16) 0.0063(12) 0.0005(12) 0.0051(11)
O4 0.0344(11) 0.0336(11) 0.0444(13) -0.0097(9) 0.0113(9) -0.0020(9)
O7 0.0358(11) 0.0527(14) 0.0369(12) 0.0064(9) 0.0090(9) 0.0039(9)
O8 0.0283(12) 0.0606(14) 0.0415(13) -0.0071(11) 0.0065(10) 0.0066(11)
O1 0.0410(12) 0.0307(11) 0.0505(13) 0.0078(9) 0.0104(10) 0.0073(9)
O6 0.0421(13) 0.0475(13) 0.0417(13) 0.0052(10) 0.0063(10) 0.0039(11)
O5 0.0440(13) 0.0470(13) 0.0428(13) -0.0078(10) 0.0135(10) -0.0123(10)
O3 0.0362(12) 0.0322(12) 0.0628(15) 0.0060(10) 0.0021(10) 0.0062(9)
O2 0.0447(13) 0.0334(11) 0.0490(13) -0.0006(10) 0.0000(11) -0.0044(10)

loop_
_atom_type_symbol
_atom_type_description
_atom_type_scat_dispersion_real
_atom_type_scat_dispersion_imag
_atom_type_scat_source
C C 0.0033 0.0016 'International Tables Vol C Tables 4.2.6.8 and 6.1.1.4'
H H 0.0000 0.0000 'International Tables Vol C Tables 4.2.6.8 and 6.1.1.4'
N N 0.0061 0.0033 'International Tables Vol C Tables 4.2.6.8 and 6.1.1.4'
O O 0.0106 0.0060 'International Tables Vol C Tables 4.2.6.8 and 6.1.1.4'
Y Y -2.7962 3.5667 'International Tables Vol C Tables 4.2.6.8 and 6.1.1.4'

loop_
_geom_angle_atom_site_label_1
_geom_angle_atom_site_label_2
_geom_angle_atom_site_label_3
_geom_angle
_geom_angle_site_symmetry_1
_geom_angle_site_symmetry_3
C14 Y1 C21 106.57(8) . .
O4 Y1 C21 133.43(7) . .
O4 Y1 C14 27.03(7) . .
O4 Y1 O6 120.68(7) . .
O7 Y1 C21 26.96(8) . .
O7 Y1 C14 111.72(8) . .
O7 Y1 O4 136.07(7) . .
O7 Y1 O6 53.65(7) . .
O7 Y1 O5 87.21(7) . .
O8 Y1 C21 150.76(8) . .
O8 Y1 C14 102.07(8) . .
O8 Y1 O4 75.58(7) . .
O8 Y1 O7 132.51(7) . .
O8 Y1 O6 151.54(8) . .
O8 Y1 O5 128.50(7) . .
O1 Y1 C21 100.30(8) . .
O1 Y1 C14 84.44(8) . .
O1 Y1 O4 83.51(7) . .
O1 Y1 O7 74.68(7) . .
O1 Y1 O8 76.54(8) . .
O1 Y1 O6 125.49(7) . .
O1 Y1 O5 87.86(7) . .
O1 Y1 O2 112.68(7) . 3
O6 Y1 C21 26.69(7) . .
O6 Y1 C14 98.24(8) . .
O5 Y1 C21 79.79(7) . .
O5 Y1 C14 26.81(7) . .
O5 Y1 O4 53.82(7) . .
O5 Y1 O6 74.75(7) . .
O3 Y1 C21 107.33(9) . .
O3 Y1 C14 81.56(7) . .
O3 Y1 O4 72.86(7) . .
O3 Y1 O7 133.59(7) . .
O3 Y1 O8 82.38(8) . .
O3 Y1 O1 151.59(8) . .
O3 Y1 O6 81.11(7) . .
O3 Y1 O5 90.61(7) . .
O3 Y1 O2 80.39(7) . 3
O2 Y1 C21 77.25(8) 3 .
O2 Y1 C14 161.85(8) 3 .
O2 Y1 O4 143.98(7) 3 .
O2 Y1 O7 79.95(7) 3 .
O2 Y1 O8 77.38(8) 3 .
O2 Y1 O6 77.12(7) 3 .
O2 Y1 O5 151.47(7) 3 .
C27 C26 H26 120.4 . .
C27 C26 C25 119.1(4) . .
C25 C26 H26 120.4 . .
C22 C21 Y1 176.6(2) . .
O7 C21 Y1 57.80(15) . .
O7 C21 C22 119.2(3) . .
O6 C21 Y1 61.98(16) . .
O6 C21 C22 121.0(3) . .
O6 C21 O7 119.8(3) . .
C15 C14 Y1 173.99(19) . .
O4 C14 Y1 60.03(14) . .
O4 C14 C15 119.4(3) . .
O5 C14 Y1 59.80(14) . .
O5 C14 C15 120.7(3) . .
O5 C14 O4 119.8(3) . .
O1 C1 C2 118.6(3) . .
O1 C1 O2 123.9(3) . .
O2 C1 C2 117.5(2) . .
C7 C2 C1 120.6(3) . .
C7 C2 C3 118.6(3) . .
C3 C2 C1 120.9(3) . .
C27 C22 C21 120.7(3) . .
C27 C22 C23 118.9(3) . .
C23 C22 C21 120.4(3) . .
C3 C4 H4 120.1 . .
C5 C4 H4 120.1 . .
C5 C4 C3 119.9(3) . .
C16 C15 C14 121.5(3) . .
C16 C15 C20 118.6(3) . .
C20 C15 C14 119.8(3) . .
C2 C7 H7 120.0 . .
C2 C7 C6 120.1(3) . .
C6 C7 H7 120.0 . .
C18 C19 H19 119.9 . .
C18 C19 C20 120.2(3) . .
C20 C19 H19 119.9 . .
C9 C8 H8 120.2 . .
N1 C8 H8 120.2 . .
N1 C8 C9 119.6(3) . .
C2 C3 H3 119.5 . .
C4 C3 C2 121.0(3) . .
C4 C3 H3 119.5 . .
C8 C9 H9 119.3 . .
C8 C9 C10 121.4(3) . .
C10 C9 H9 119.3 . .
C19 C18 H18 119.9 . .
C17 C18 C19 120.2(3) . .
C17 C18 H18 119.9 . .
C9 C10 C13 120.9(4) . .
C11 C10 C9 116.7(3) . .
C11 C10 C13 122.3(4) . .
C11 C12 H12 119.9 . .
N1 C12 H12 119.9 . .
N1 C12 C11 120.1(3) . .
C18 C17 H17 119.8 . .
C18 C17 C16 120.3(3) . .
C16 C17 H17 119.8 . .
C10 C11 C12 121.4(4) . .
C10 C11 H11 119.3 . .
C12 C11 H11 119.3 . .
C7 C6 H6 119.9 . .
C5 C6 C7 120.1(3) . .
C5 C6 H6 119.9 . .
C15 C16 C17 120.4(3) . .
C15 C16 H16 119.8 . .
C17 C16 H16 119.8 . .
C10 C13 H13A 109.5 . .
C10 C13 H13B 109.5 . .
C10 C13 H13C 109.5 . .
H13A C13 H13B 109.5 . .
H13A C13 H13C 109.5 . .
H13B C13 H13C 109.5 . .
C15 C20 H20 119.8 . .
C19 C20 C15 120.4(3) . .
C19 C20 H20 119.8 . .
C4 C5 H5 119.9 . .
C6 C5 C4 120.2(3) . .
C6 C5 H5 119.9 . .
C26 C27 C22 121.1(4) . .
C26 C27 H27 119.5 . .
C22 C27 H27 119.5 . .
C22 C23 H23 119.8 . .
C22 C23 C24 120.4(4) . .
C24 C23 H23 119.8 . .
C23 C24 H24 120.5 . .
C25 C24 C23 119.0(4) . .
C25 C24 H24 120.5 . .
C26 C25 H25 119.3 . .
C24 C25 C26 121.4(4) . .
C24 C25 H25 119.3 . .
C12 N1 C8 120.7(3) . .
O3 N1 C8 120.4(3) . .
O3 N1 C12 118.9(3) . .
C14 O4 Y1 92.93(17) . .
C21 O7 Y1 95.23(18) . .
Y1 O8 H8A 120(2) . .
Y1 O8 H8B 126.9(18) . .
H8A O8 H8B 113(2) . .
C1 O1 Y1 177.9(2) . .
C21 O6 Y1 91.33(18) . .
C14 O5 Y1 93.40(17) . .
N1 O3 Y1 130.02(16) . .
C1 O2 Y1 124.47(18) . 3

loop_
_geom_bond_atom_site_label_1
_geom_bond_atom_site_label_2
_geom_bond_distance
_geom_bond_site_symmetry_2
Y1 C21 2.789(3) .
Y1 C14 2.785(3) .
Y1 O4 2.4156(19) .
Y1 O7 2.370(2) .
Y1 O8 2.344(2) .
Y1 O1 2.2639(19) .
Y1 O6 2.463(2) .
Y1 O5 2.4110(19) .
Y1 O3 2.2606(19) .
Y1 O2 2.3317(19) 3
C26 H26 0.9300 .
C26 C27 1.372(5) .
C26 C25 1.372(6) .
C21 C22 1.487(4) .
C21 O7 1.270(4) .
C21 O6 1.253(3) .
C14 C15 1.479(4) .
C14 O4 1.267(3) .
C14 O5 1.258(3) .
C1 C2 1.498(4) .
C1 O1 1.247(3) .
C1 O2 1.248(3) .
C2 C7 1.378(4) .
C2 C3 1.379(4) .
C22 C27 1.381(5) .
C22 C23 1.382(4) .
C4 H4 0.9300 .
C4 C3 1.373(4) .
C4 C5 1.364(5) .
C15 C16 1.374(4) .
C15 C20 1.393(4) .
C7 H7 0.9300 .
C7 C6 1.388(4) .
C19 H19 0.9300 .
C19 C18 1.364(5) .
C19 C20 1.374(4) .
C8 H8 0.9300 .
C8 C9 1.362(4) .
C8 N1 1.340(4) .
C3 H3 0.9300 .
C9 H9 0.9300 .
C9 C10 1.374(5) .
C18 H18 0.9300 .
C18 C17 1.362(5) .
C10 C11 1.362(5) .
C10 C13 1.504(5) .
C12 H12 0.9300 .
C12 C11 1.363(5) .
C12 N1 1.329(4) .
C17 H17 0.9300 .
C17 C16 1.383(4) .
C11 H11 0.9300 .
C6 H6 0.9300 .
C6 C5 1.362(5) .
C16 H16 0.9300 .
C13 H13A 0.9600 .
C13 H13B 0.9600 .
C13 H13C 0.9600 .
C20 H20 0.9300 .
C5 H5 0.9300 .
C27 H27 0.9300 .
C23 H23 0.9300 .
C23 C24 1.388(5) .
C24 H24 0.9300 .
C24 C25 1.368(6) .
C25 H25 0.9300 .
N1 O3 1.327(3) .
O8 H8A 0.906(17) .
O8 H8B 0.923(17) .
O2 Y1 2.3316(19) 3

loop_
_geom_hbond_atom_site_label_D
_geom_hbond_atom_site_label_H
_geom_hbond_atom_site_label_A
_geom_hbond_distance_DH
_geom_hbond_distance_HA
_geom_hbond_distance_DA
_geom_hbond_angle_DHA
_geom_hbond_site_symmetry_A
O8 H8A O7 0.906(17) 1.850(19) 2.737(3) 166(3) 3
O8 H8B O4 0.923(17) 1.811(18) 2.731(3) 174(3) 3_655
